data_2005562
loop_
_publ_author_name
'\"Ozbey, S.'
'Temel, A.'
'Tunouglu, N.'
'Uludaug, N.'

_publ_section_title
;
 Diethyl 3-Piperidino-2,7-cycloheptadiene-1,2-dicarboxylate
;
_journal_issue 11
_journal_name_full 'Acta Crystallographica Section C'
_journal_page_first 2890
_journal_page_last 2891
_journal_paper_doi 10.1107/S0108270196008189
_journal_volume 52
_journal_year 1996
_chemical_formula_sum 'C18 H27 N O4'
_chemical_formula_weight 321.416
_space_group_IT_number 14
_symmetry_cell_setting monoclinic
_symmetry_space_group_name_Hall '-P 2ybc'
_symmetry_space_group_name_H-M 'P 1 21/c 1'
_atom_type_scat_source IntTabIV
_cell_angle_alpha 90
_cell_angle_beta 108.24(1)
_cell_angle_gamma 90
_cell_formula_units_Z 4
_cell_length_a 12.274(1)
_cell_length_b 8.086(1)
_cell_length_c 19.097(2)
_cell_measurement_reflns_used 23
_cell_measurement_temperature 295
_cell_measurement_theta_max 18
_cell_measurement_theta_min 8
_cell_volume 1800.1(3)
_computing_data_collection
;
CAD-4 EXPRESS (Enraf-Nonius, 1993)
;
_computing_data_reduction
;
MolEN (Fair, 1990)
;
_computing_molecular_graphics
;
 ORTEP (Johnson, 1965) in MolEN
;
_computing_publication_material
;
MolEN
;
_computing_structure_refinement
;
LSFM in MolEN
;
_computing_structure_solution
;
MolEN
;
_diffrn_measurement_device 'Enraf-Nonius CAD-4'
_diffrn_measurement_method '\w/2\q scans'
_diffrn_radiation_type MoK\a
_diffrn_radiation_wavelength 0.71073
_diffrn_reflns_av_R_equivalents 0.011
_diffrn_reflns_limit_h_max 8
_diffrn_reflns_limit_h_min 0
_diffrn_reflns_limit_k_max 13
_diffrn_reflns_limit_k_min -13
_diffrn_reflns_limit_l_max 21
_diffrn_reflns_limit_l_min -21
_diffrn_reflns_number 5509
_diffrn_reflns_theta_max 23.2
_diffrn_reflns_theta_min 2.2
_diffrn_standards_decay_% 0.1
_diffrn_standards_interval_time 120
_diffrn_standards_number 3
_exptl_absorpt_coefficient_mu 0.083
_exptl_absorpt_correction_type none
_exptl_crystal_colour colourless
_exptl_crystal_density_diffrn 1.186
_exptl_crystal_density_meas ?
_exptl_crystal_description prism
_exptl_crystal_size_max 0.60
_exptl_crystal_size_mid 0.32
_exptl_crystal_size_min 0.24
_refine_diff_density_max 0.20
_refine_diff_density_min -0.28
_refine_ls_extinction_coef none
_refine_ls_extinction_method none
_refine_ls_goodness_of_fit_obs 1.22
_refine_ls_hydrogen_treatment 'H atoms: see below'
_refine_ls_number_parameters 289
_refine_ls_number_reflns 2657
_refine_ls_R_factor_obs 0.0425
_refine_ls_shift/esd_max 0.01
_refine_ls_structure_factor_coef F
_refine_ls_weighting_details 'w = 1/[\s^2^(F~o~^2^) + (0.04F~o~^2^)^2^]'
_refine_ls_weighting_scheme calc
_refine_ls_wR_factor_obs 0.0433
_reflns_number_observed 2657
_reflns_number_total 4655
_reflns_observed_criterion I>2\s(I)
_cod_data_source_file ab1385.cif
_cod_data_source_block cycloheptadiene
_cod_depositor_comments
;
The following automatic conversions were performed:

'_exptl_crystal_density_meas' value 'not measured' was changed to '?'
- the value is perceived as not measured.

Automatic conversion script
Id: cif_fix_values 3008 2015-01-20 13:52:24Z robertas 

The following automatic conversions were performed:

'_refine_ls_weighting_scheme' value '
w = 1/[\s^2^(F~o~^2^) + (0.04F~o~^2^)^2^]' was changed to 'calc'. New
tag '_refine_ls_weighting_details' was created. The value of the new
tag was set to 'w = 1/[\s^2^(F~o~^2^) + (0.04F~o~^2^)^2^]'.

Automatic conversion script
Id: cif_fix_values 3143 2015-03-26 13:38:13Z robertas 
;
_cod_original_sg_symbol_H-M 'P 21/c'
_cod_database_code 2005562

loop_
_symmetry_equiv_pos_as_xyz
x,y,z
-x,-y,-z
-x,y+1/2,-z+1/2
'x,-y+1/2,z+1/2 '

loop_
_atom_site_aniso_label
_atom_site_aniso_U_11
_atom_site_aniso_U_22
_atom_site_aniso_U_33
_atom_site_aniso_U_12
_atom_site_aniso_U_13
_atom_site_aniso_U_23
_atom_site_aniso_type_symbol
O1 0.0613(7) 0.0455(8) 0.0874(9) 0.0025(7) 0.0323(6) -0.0081(7) O
O2 0.0497(6) 0.0522(8) 0.0649(7) -0.0017(6) 0.0296(5) 0.0037(7) O
O3 0.0506(8) 0.0980(10) 0.1090(10) 0.0256(8) 0.0170(8) -0.0080(10) O
O4 0.0404(7) 0.0850(10) 0.0593(8) -0.0040(7) 0.0059(6) -0.0113(8) O
N1 0.0417(8) 0.0670(10) 0.0466(8) 0.0105(8) 0.0185(6) 0.0096(8) N
C1 0.0450(10) 0.0480(10) 0.0440(10) 0.0034(9) 0.0172(8) 0.0046(9) C
C2 0.0363(8) 0.0450(10) 0.0387(9) 0.0013(9) 0.0134(7) -0.0010(9) C
C3 0.0453(9) 0.0540(10) 0.0348(9) 0.0010(10) 0.0126(7) -0.0006(9) C
C4 0.0470(10) 0.074(2) 0.0510(10) 0.0000(10) 0.0198(8) 0.0140(10) C
C5 0.0630(10) 0.066(2) 0.0740(10) -0.0130(10) 0.0130(10) 0.0140(10) C
C6 0.0680(10) 0.0520(10) 0.0610(10) -0.0040(10) 0.0120(10) -0.0020(10) C
C7 0.0590(10) 0.0530(10) 0.0560(10) 0.0110(10) 0.0199(9) 0.0090(10) C
C8 0.0376(9) 0.0560(10) 0.0450(10) 0.0043(9) 0.0127(8) -0.0020(10) C
C9 0.0550(10) 0.065(2) 0.0910(10) -0.0080(10) 0.0325(9) 0.0110(10) C
C10 0.0720(10) 0.108(2) 0.116(2) -0.0170(10) 0.0460(10) 0.007(2) C
C11 0.0490(10) 0.0690(10) 0.0540(10) 0.0080(10) 0.0172(8) 0.0070(10) C
C12 0.0510(10) 0.139(2) 0.0710(10) -0.0130(10) 0.0050(10) -0.013(2) C
C13 0.078(2) 0.221(3) 0.118(2) -0.058(2) 0.0330(10) -0.085(2) C
C14 0.0480(10) 0.090(2) 0.0540(10) 0.0090(10) 0.0201(8) -0.0050(10) C
C15 0.0480(10) 0.138(2) 0.0710(10) 0.0150(10) 0.0278(9) 0.0080(10) C
C16 0.0530(10) 0.144(2) 0.0750(10) 0.0290(10) 0.0160(10) 0.020(2) C
C17 0.0540(10) 0.080(2) 0.0580(10) 0.0090(10) 0.0139(9) 0.0090(10) C
C18 0.0510(10) 0.0630(10) 0.0590(10) 0.0080(10) 0.0176(9) 0.0130(10) C

loop_
_atom_site_label
_atom_site_fract_x
_atom_site_fract_y
_atom_site_fract_z
_atom_site_B_iso_or_equiv
_atom_site_thermal_displace_type
_atom_site_type_symbol
O1 0.5802(1) 0.3332(2) 0.13852(7) 4.95(3) Beq O
O2 0.69585(9) 0.1769(2) 0.09532(6) 4.18(3) Beq O
O3 0.8433(1) -0.1853(2) 0.19765(9) 6.94(5) Beq O
O4 0.7890(1) 0.0447(2) 0.24203(7) 5.05(4) Beq O
N1 0.3701(1) 0.1215(2) 0.12180(8) 4.00(4) Beq N
C1 0.6462(1) -0.1055(2) 0.15510(9) 3.52(5) Beq C
C2 0.5683(1) 0.0377(2) 0.14288(9) 3.14(4) Beq C
C3 0.4620(1) 0.0192(2) 0.15224(9) 3.53(4) Beq C
C4 0.4396(2) -0.1340(3) 0.1911(1) 4.46(5) Beq C
C5 0.4109(2) -0.2835(3) 0.1399(1) 5.47(6) Beq C
C6 0.4872(2) -0.2925(3) 0.0902(1) 4.91(6) Beq C
C7 0.6085(2) -0.2565(3) 0.1317(1) 4.41(5) Beq C
C8 0.6106(1) 0.1971(2) 0.12621(9) 3.64(5) Beq C
C9 0.7564(2) 0.3257(3) 0.0890(1) 5.40(6) Beq C
C10 0.8522(2) 0.2791(3) 0.0608(1) 7.50(7) Beq C
C11 0.7691(2) -0.0892(3) 0.1985(1) 4.49(5) Beq C
C12 0.9082(2) 0.0783(4) 0.2830(1) 7.15(7) Beq C
C13 0.9112(2) 0.2143(4) 0.3325(2) 10.9(1) Beq C
C14 0.2873(2) 0.1650(3) 0.1596(1) 4.96(6) Beq C
C15 0.1663(2) 0.1467(3) 0.1092(1) 6.57(7) Beq C
C16 0.1474(2) 0.2486(4) 0.0405(1) 7.22(7) Beq C
C17 0.2364(2) 0.2050(3) 0.0035(1) 5.14(6) Beq C
C18 0.3565(2) 0.2192(3) 0.0556(1) 4.56(5) Beq C
H1 0.414(1) 0.184(2) 0.0326(9) 6.1 Beq H
H2 0.376(1) 0.335(2) 0.0680(9) 6.1 Beq H
H3 0.223(1) 0.091(2) -0.0149(9) 6.8 Beq H
H4 0.230(1) 0.284(2) -0.041(1) 6.8 Beq H
H5 0.067(2) 0.237(3) 0.008(1) 10.0 Beq H
H6 0.156(2) 0.364(2) 0.051(1) 10.0 Beq H
H7 0.116(2) 0.181(2) 0.138(1) 8.7 Beq H
H8 0.155(2) 0.024(2) 0.099(1) 8.7 Beq H
H9 0.300(1) 0.289(2) 0.1722(9) 6.5 Beq H
H10 0.299(1) 0.094(2) 0.2041(9) 6.5 Beq H
H11 0.378(1) -0.117(2) 0.2122(9) 6.1 Beq H
H12 0.510(1) -0.157(2) 0.2349(9) 6.1 Beq H
H13 0.420(1) -0.377(2) 0.1708(9) 6.9 Beq H
H14 0.325(1) -0.279(2) 0.109(1) 6.9 Beq H
H15 0.478(1) -0.400(2) 0.0631(9) 6.3 Beq H
H16 0.457(1) -0.211(2) 0.0514(9) 6.3 Beq H
H17 0.661(1) -0.350(2) 0.1451(9) 5.6 Beq H
H18 0.948(2) 0.107(3) 0.248(1) 9.6 Beq H
H19 0.938(2) -0.005(3) 0.319(1) 9.6 Beq H
H20 0.993(2) 0.243(3) 0.360(1) 14.1 Beq H
H21 0.886(2) 0.291(3) 0.298(1) 14.1 Beq H
H22 0.864(2) 0.193(3) 0.368(1) 14.1 Beq H
H23 0.802(1) 0.374(2) 0.1407(9) 7.1 Beq H
H24 0.706(1) 0.395(2) 0.055(1) 7.1 Beq H
H25 0.897(2) 0.383(3) 0.061(1) 9.8 Beq H
H26 0.903(2) 0.218(3) 0.105(1) 9.8 Beq H
H27 0.814(2) 0.220(3) 0.010(1) 9.8 Beq H

loop_
_geom_angle_atom_site_label_1
_geom_angle_atom_site_label_2
_geom_angle_atom_site_label_3
_geom_angle
_geom_angle_publ_flag
C8 O2 C9 115.1(2) yes
C11 O4 C12 116.3(2) yes
C3 N1 C14 122.8(2) yes
C3 N1 C18 123.3(2) yes
C14 N1 C18 113.00(10) yes
C2 C1 C7 121.80(10) yes
C2 C1 C11 121.0(2) yes
C7 C1 C11 117.0(2) yes
C1 C2 C3 119.2(2) yes
C1 C2 C8 118.1(2) yes
C3 C2 C8 122.6(2) yes
N1 C3 C2 124.4(2) yes
N1 C3 C4 116.7(2) yes
C2 C3 C4 118.5(2) yes
C3 C4 C5 112.1(2) yes
C4 C5 C6 111.8(2) yes
C5 C6 C7 111.5(2) yes
C1 C7 C6 123.0(2) yes
O1 C8 O2 121.3(2) yes
O1 C8 C2 127.5(2) yes
O2 C8 C2 111.3(2) yes
O2 C9 C10 107.8(2) yes
O3 C11 O4 122.6(2) yes
O3 C11 C1 125.3(2) yes
O4 C11 C1 112.0(2) yes
O4 C12 C13 108.0(2) yes
N1 C14 C15 111.1(2) yes
C14 C15 C16 110.8(2) yes
C15 C16 C17 110.0(2) yes
C16 C17 C18 111.9(2) yes
N1 C18 C17 110.8(2) yes
C3 C4 H11 112.0(10) no
C3 C4 H12 108.0(10) no
C5 C4 H11 109.0(9) no
C5 C4 H12 111.0(10) no
H11 C4 H12 105.0(10) no
C4 C5 H13 106.0(10) no
C4 C5 H14 109.0(10) no
C6 C5 H13 112.0(10) no
C6 C5 H14 111.0(10) no
H13 C5 H14 107.0(10) no
C5 C6 H15 112.0(10) no
C5 C6 H16 106.0(10) no
C7 C6 H15 112.3(9) no
C7 C6 H16 111.0(10) no
H15 C6 H16 104.0(10) no
C1 C7 H17 119.2(9) no
C6 C7 H17 117.6(9) no
O2 C9 H23 112.0(10) no
O2 C9 H24 108.0(10) no
C10 C9 H23 101.0(10) no
C10 C9 H24 109.0(10) no
H23 C9 H24 118.0(10) no
C14 C15 H7 106.0(10) no
C14 C15 H8 106.0(10) no
C16 C15 H7 112.0(10) no
C16 C15 H8 113.0(10) no
H7 C15 H8 108.(2) no
C15 C16 H5 110.0(10) no
C15 C16 H6 113.0(10) no
C17 C16 H5 114.0(10) no
C17 C16 H6 106.0(10) no
H5 C16 H6 104.(2) no
C9 C10 H26 100.0(10) no
C9 C10 H27 106.0(10) no
H25 C10 H26 102.(2) no
H25 C10 H27 118.(2) no
H26 C10 H27 122.(2) no
O4 C12 H18 108.0(10) no
O4 C12 H19 110.0(10) no
C13 C12 H18 111.0(10) no
C13 C12 H19 98.0(10) no
H18 C12 H19 121.(2) no
C12 C13 H20 110.(2) no
C12 C13 H21 97.(2) no
C12 C13 H22 114.0(10) no
H20 C13 H21 107.(2) no
H20 C13 H22 111.(2) no
H21 C13 H22 117.(2) no
N1 C14 H9 105.0(10) no
N1 C14 H10 110.0(10) no
C15 C14 H9 107.3(8) no
C15 C14 H10 109.6(9) no
H9 C14 H10 113.0(10) no
C16 C17 H3 109.0(10) no
C16 C17 H4 111.0(10) no
C18 C17 H3 109.2(9) no
C18 C17 H4 107.4(9) no
H3 C17 H4 109.0(10) no
N1 C18 H1 109.1(9) no
N1 C18 H2 111.0(10) no
C17 C18 H1 112.1(9) no
C17 C18 H2 110.7(8) no
H1 C18 H2 103.0(10) no

loop_
_geom_bond_atom_site_label_1
_geom_bond_atom_site_label_2
_geom_bond_distance
_geom_bond_publ_flag
O1 C8 1.209(2) yes
O2 C8 1.362(2) yes
O2 C9 1.439(3) yes
O3 C11 1.201(3) yes
O4 C11 1.341(2) yes
O4 C12 1.452(2) yes
N1 C3 1.373(2) yes
N1 C14 1.462(3) yes
N1 C18 1.456(3) yes
C1 C2 1.473(3) yes
C1 C7 1.332(3) yes
C1 C11 1.483(2) yes
C2 C3 1.379(3) yes
C2 C8 1.461(3) yes
C3 C4 1.513(3) yes
C4 C5 1.525(3) yes
C5 C6 1.530(3) yes
C6 C7 1.480(3) yes
C9 C10 1.486(4) yes
C12 C13 1.444(4) yes
C14 C15 1.503(2) yes
C15 C16 1.504(3) yes
C16 C17 1.517(4) yes
C17 C18 1.503(2) yes
C4 H11 0.97(2) no
C4 H12 1.010(10) no
C5 H13 0.94(2) no
C5 H14 1.04(2) no
C6 H15 1.00(2) no
C6 H16 0.97(2) no
C7 H17 0.98(2) no
C9 H23 1.05(2) no
C9 H24 0.94(2) no
C10 H25 1.01(2) no
C10 H26 1.01(2) no
C10 H27 1.05(2) no
C12 H18 0.98(2) no
C12 H19 0.95(2) no
C13 H20 1.01(2) no
C13 H21 0.88(3) no
C13 H22 1.04(3) no
C14 H9 1.03(2) no
C14 H10 1.00(2) no
C15 H7 0.99(2) no
C15 H8 1.01(2) no
C16 H5 1.00(2) no
C16 H6 0.95(2) no
C17 H3 0.98(2) no
C17 H4 1.04(2) no
C18 H1 0.98(2) no
C18 H2 0.98(2) no

loop_
_geom_torsion_atom_site_label_1
_geom_torsion_atom_site_label_2
_geom_torsion_atom_site_label_3
_geom_torsion_atom_site_label_4
_geom_torsion
_geom_torsion_publ_flag
C9 O2 C8 O1 8.65(0.23) no
C9 O2 C8 C2 -169.57(0.15) no
C8 O2 C9 C10 174.93(0.16) no
C8 O2 C9 H23 65.06(1.07) no
C8 O2 C9 H24 -67.13(1.16) no
C12 O4 C11 O3 6.39(0.28) no
C12 O4 C11 C1 -175.79(0.16) no
C11 O4 C12 C13 -173.50(0.20) no
C11 O4 C12 H18 66.69(1.30) no
C11 O4 C12 H19 -67.74(1.29) no
C14 N1 C3 C2 -144.34(0.18) no
C14 N1 C3 C4 42.88(0.24) no
C18 N1 C3 C2 24.53(0.27) no
C18 N1 C3 C4 -148.25(0.17) no
C3 N1 C14 C15 -132.84(0.19) no
C3 N1 C14 H9 111.29(1.00) no
C3 N1 C14 H10 -11.02(1.06) no
C18 N1 C14 C15 57.25(0.22) no
C18 N1 C14 H9 -58.62(1.00) no
C18 N1 C14 H10 179.07(1.04) no
C3 N1 C18 C17 134.29(0.18) no
C3 N1 C18 H1 10.47(1.05) no
C3 N1 C18 H2 -102.45(1.07) no
C14 N1 C18 C17 -55.86(0.21) no
C14 N1 C18 H1 -179.68(1.02) no
C14 N1 C18 H2 67.40(1.07) no
C7 C1 C2 C3 41.45(0.25) no
C7 C1 C2 C8 -142.71(0.18) no
C11 C1 C2 C3 -134.51(0.18) no
C11 C1 C2 C8 41.32(0.23) no
C2 C1 C7 C6 1.58(0.29) no
C2 C1 C7 H17 -173.99(1.08) no
C11 C1 C7 C6 177.70(0.17) no
C11 C1 C7 H17 2.12(1.11) no
C2 C1 C11 O3 -162.22(0.19) no
C2 C1 C11 O4 20.03(0.24) no
C7 C1 C11 O3 21.63(0.29) no
C7 C1 C11 O4 -156.12(0.17) no
C1 C2 C3 N1 -158.87(0.16) no
C1 C2 C3 C4 13.79(0.24) no
C8 C2 C3 N1 25.49(0.26) no
C8 C2 C3 C4 -161.84(0.16) no
C1 C2 C8 O1 -152.91(0.18) no
C1 C2 C8 O2 25.17(0.21) no
C3 C2 C8 O1 22.77(0.28) no
C3 C2 C8 O2 -159.16(0.15) no
N1 C3 C4 C5 92.98(0.20) no
N1 C3 C4 H11 -29.70(1.05) no
N1 C3 C4 H12 -144.67(1.01) no
C2 C3 C4 C5 -80.25(0.21) no
C2 C3 C4 H11 157.08(1.04) no
C2 C3 C4 H12 42.10(1.02) no
C3 C4 C5 C6 41.34(0.23) no
C3 C4 C5 H13 163.53(1.18) no
C3 C4 C5 H14 -82.15(1.07) no
H11 C4 C5 C6 165.59(1.02) no
H11 C4 C5 H13 -72.22(1.56) no
H11 C4 C5 H14 42.10(1.47) no
H12 C4 C5 C6 -79.61(1.05) no
H12 C4 C5 H13 42.58(1.57) no
H12 C4 C5 H14 156.90(1.48) no
C4 C5 C6 C7 43.39(0.23) no
C4 C5 C6 H15 170.02(1.04) no
C4 C5 C6 H16 -77.26(1.03) no
H13 C5 C6 C7 -75.29(1.16) no
H13 C5 C6 H15 51.33(1.56) no
H13 C5 C6 H16 164.05(1.53) no
H14 C5 C6 C7 165.61(1.05) no
H14 C5 C6 H15 -67.77(1.48) no
H14 C5 C6 H16 44.96(1.46) no
C5 C6 C7 C1 -72.35(0.25) no
C5 C6 C7 H17 103.30(1.07) no
H15 C6 C7 C1 161.28(1.04) no
H15 C6 C7 H17 -23.08(1.49) no
H16 C6 C7 C1 45.68(1.08) no
H16 C6 C7 H17 -138.68(1.50) no
O2 C9 C10 H25 -175.34(1.18) no
O2 C9 C10 H26 -69.28(1.20) no
O2 C9 C10 H27 58.53(1.18) no
H23 C9 C10 H25 -58.01(1.53) no
H23 C9 C10 H26 48.05(1.54) no
H23 C9 C10 H27 175.87(1.52) no
H24 C9 C10 H25 67.37(1.65) no
H24 C9 C10 H26 173.42(1.65) no
H24 C9 C10 H27 -58.76(1.65) no
O4 C12 C13 H20 -177.82(1.61) no
O4 C12 C13 H21 -67.38(1.73) no
O4 C12 C13 H22 56.73(1.63) no
H18 C12 C13 H20 -59.82(2.07) no
H18 C12 C13 H21 50.61(2.15) no
H18 C12 C13 H22 174.72(2.06) no
H19 C12 C13 H20 67.77(2.06) no
H19 C12 C13 H21 178.21(2.14) no
H19 C12 C13 H22 -57.68(2.06) no
N1 C14 C15 C16 -56.17(0.25) no
N1 C14 C15 H7 -178.28(1.19) no
N1 C14 C15 H8 66.57(1.15) no
H9 C14 C15 C16 58.57(1.03) no
H9 C14 C15 H7 -63.53(1.56) no
H9 C14 C15 H8 -178.68(1.52) no
H10 C14 C15 C16 -178.49(1.05) no
H10 C14 C15 H7 59.40(1.58) no
H10 C14 C15 H8 -55.75(1.54) no
C14 C15 C16 C17 54.44(0.26) no
C14 C15 C16 H5 -178.85(1.30) no
C14 C15 C16 H6 -63.13(1.40) no
H7 C15 C16 C17 173.21(1.24) no
H7 C15 C16 H5 -60.08(1.80) no
H7 C15 C16 H6 55.64(1.86) no
H8 C15 C16 C17 -63.96(1.27) no
H8 C15 C16 H5 62.74(1.81) no
H8 C15 C16 H6 178.46(1.87) no
C15 C16 C17 C18 -53.84(0.26) no
C15 C16 C17 H3 66.86(1.06) no
C15 C16 C17 H4 -173.72(1.07) no
H5 C16 C17 C18 -178.04(1.31) no
H5 C16 C17 H3 -57.34(1.68) no
H5 C16 C17 H4 62.07(1.69) no
H6 C16 C17 C18 67.96(1.28) no
H6 C16 C17 H3 -171.34(1.64) no
H6 C16 C17 H4 -51.92(1.66) no
C16 C17 C18 N1 54.07(0.24) no
C16 C17 C18 H1 176.18(1.02) no
C16 C17 C18 H2 -69.28(1.04) no
H3 C17 C18 N1 -66.26(1.07) no
H3 C17 C18 H1 55.85(1.47) no
H3 C17 C18 H2 170.39(1.47) no
H4 C17 C18 N1 176.01(1.04) no
H4 C17 C18 H1 -61.89(1.45) no
H4 C17 C18 H2 52.66(1.46) no
